data_9008131
loop_
_publ_author_name
'Dachs, H.'
'Stoll, E.'
'Weitzel, H.'

_publ_section_title
;
 Kristallstruktur und magnetische ordnung des hubnerits, MnWO4
 Note: T = 4.2 K
;
_journal_name_full 'Zeitschrift fur Kristallographie'
_journal_page_first 120
_journal_page_last 129
_journal_volume 125
_journal_year 1967
_chemical_compound_source 'Henderson, North Carolina, USA'
_chemical_formula_sum 'Fe0.03 Mn0.97 O4 W'
_chemical_name_mineral Hubnerite
_space_group_IT_number 13
_symmetry_space_group_name_Hall '-P 2yc'
_symmetry_space_group_name_H-M 'P 1 2/c 1'
_cell_angle_alpha 90
_cell_angle_beta 89.12
_cell_angle_gamma 90
_cell_length_a 4.82
_cell_length_b 5.76
_cell_length_c 4.97
_cell_formula_units_Z 2
_cell_volume 137.967
_database_code_amcsd 0010645
_diffrn_ambient_temperature 4.2
_exptl_crystal_density_diffrn 7.289
_cod_original_formula_sum '(Mn.97 Fe.03) W O4'
_cod_database_code 9008131

loop_
_space_group_symop_operation_xyz
x,y,z
x,-y,1/2+z
-x,y,1/2-z
-x,-y,-z

loop_
_atom_site_label
_atom_site_fract_x
_atom_site_fract_y
_atom_site_fract_z
_atom_site_occupancy
_atom_site_U_iso_or_equiv
Mn 0.50000 0.68040 0.25000 0.97000 0.01146
Fe 0.50000 0.68040 0.25000 0.03000 0.01146
W 0.00000 0.18150 0.25000 1.00000 0.00507
O1 0.21000 0.09870 0.55680 1.00000 0.00765
O2 0.25280 0.37760 0.10800 1.00000 0.01006

loop_
_cod_related_entry_id
_cod_related_entry_database
_cod_related_entry_code
1 AMCSD 0010645
